data_2021869
loop_
_publ_author_name
'Chen, W.'
'Lim, M.-C.'

_publ_section_title
;
 Bromo(n-propionamido-\a-alaninato)copper(II) and its Hydrate
;
_journal_coeditor_code DE1047
_journal_issue 5
_journal_name_full 'Acta Crystallographica Section C Crystal Structure Communications'
_journal_page_first 537
_journal_paper_doi 10.1107/S0108270196015429
_journal_volume 53
_journal_year 1997
_chemical_formula_iupac '[Cu Br (C6 H11 N2 O3)] , H2 O'
_chemical_formula_moiety 'Cu Br C~6~H~11~N~2~O~3~,H~2~O'
_chemical_formula_sum 'C6 H13 Br Cu N2 O4'
_chemical_formula_weight 320.63
_chemical_name_systematic
;
 'Bromo-n-propionamido-\a-alaninatocopper(II) hydrate'
;
_space_group_IT_number 19
_space_group_name_Hall 'P 2ac 2ab'
_space_group_name_H-M_alt 'P 21 21 21'
_symmetry_cell_setting orthorhombic
_symmetry_space_group_name_H-M 'P 21 21 21'
_atom_sites_solution_hydrogens difmap
_atom_sites_solution_primary direct
_atom_sites_solution_secondary difmap
_audit_creation_method SHELXL
_cell_angle_alpha 90.00
_cell_angle_beta 90.00
_cell_angle_gamma 90.00
_cell_formula_units_Z 4
_cell_length_a 7.6203(4)
_cell_length_b 10.2094(9)
_cell_length_c 14.045(2)
_cell_measurement_reflns_used 25
_cell_measurement_temperature 300(2)
_cell_measurement_theta_max 12
_cell_measurement_theta_min 6
_cell_volume 1092.68(19)
_computing_cell_refinement 'CAD-4 VAX/PC Software'
_computing_data_collection 'CAD-4 VAX/PC Software (Enraf-Nonius, 1988)'
_computing_data_reduction 'MolEN (Fair, 1990)'
_computing_molecular_graphics 'ORTEP (Johnson, 1965) in SHELXTL/PC (Sheldrick, 1990b)'
_computing_publication_material SHELXL93
_computing_structure_refinement 'SHELXL93 (Sheldrick, 1993)'
_computing_structure_solution 'SHELXS86 (Sheldrick, 1990a)'
_diffrn_ambient_temperature 300(2)
_diffrn_measurement_device CAD-4
_diffrn_measurement_method '\w-2\q scan'
_diffrn_radiation_monochromator graphite
_diffrn_radiation_source 'fine-focus sealed tube'
_diffrn_radiation_type MoK\a
_diffrn_radiation_wavelength 0.71073
_diffrn_reflns_av_R_equivalents 0.0627
_diffrn_reflns_av_sigmaI/netI 0.0327
_diffrn_reflns_limit_h_max 9
_diffrn_reflns_limit_h_min 0
_diffrn_reflns_limit_k_max 12
_diffrn_reflns_limit_k_min 0
_diffrn_reflns_limit_l_max 16
_diffrn_reflns_limit_l_min -16
_diffrn_reflns_number 2263
_diffrn_reflns_theta_max 24.98
_diffrn_reflns_theta_min 2.47
_diffrn_standards_decay_% 0
_diffrn_standards_interval_time 60
_diffrn_standards_number 3
_exptl_absorpt_coefficient_mu 5.647
_exptl_absorpt_correction_T_max 0.088
_exptl_absorpt_correction_T_min 0.074
_exptl_absorpt_correction_type '\y scan (North, Phillips & Mathews, 1968)'
_exptl_crystal_colour 'Deep blue'
_exptl_crystal_density_diffrn 1.949
_exptl_crystal_density_meas ?
_exptl_crystal_description Polyhedron
_exptl_crystal_F_000 636
_exptl_crystal_size_max 0.5
_exptl_crystal_size_mid 0.43
_exptl_crystal_size_min 0.43
_refine_diff_density_max 0.714
_refine_diff_density_min -0.654
_refine_ls_abs_structure_details 'Flack (1983)'
_refine_ls_abs_structure_Flack -0.03(3)
_refine_ls_extinction_method none
_refine_ls_goodness_of_fit_all 1.074
_refine_ls_goodness_of_fit_obs 1.097
_refine_ls_hydrogen_treatment 'H atoms in riding mode'
_refine_ls_matrix_type full
_refine_ls_number_parameters 127
_refine_ls_number_reflns 1919
_refine_ls_number_restraints 0
_refine_ls_restrained_S_all 1.074
_refine_ls_restrained_S_obs 1.097
_refine_ls_R_factor_all 0.0513
_refine_ls_R_factor_obs 0.0478
_refine_ls_shift/esd_max 0.000
_refine_ls_shift/esd_mean 0.000
_refine_ls_structure_factor_coef Fsqd
_refine_ls_weighting_details 'w = 1/[\s^2^(Fo^2^)+(0.0900P)^2^] where P=(Fo^2^+2Fc^2^)/3'
_refine_ls_weighting_scheme calc
_refine_ls_wR_factor_all 0.1167
_refine_ls_wR_factor_obs 0.1148
_reflns_number_observed 1784
_reflns_number_total 1919
_reflns_observed_criterion >2sigma(I)
_cod_data_source_file de1047sup1.cif
_cod_data_source_block 2
_cod_depositor_comments
;
The following automatic conversions were performed:

data item '_symmetry_cell_setting' value 'Orthorhombic' was changed
to 'orthorhombic' in accordance with the
/home/saulius/struct/COD-crude-data/automatic-downloads/DataCite-retrospective/IUCr/depositions/lib/dictionaries/cif_core.dic
dictionary named 'cif_core.dic' version 2.4.2 last updated on
2011-04-26.

data item '_exptl_crystal_density_meas' value 'not measured' was
changed to '?' -- the value is perceived as not measured.

data item '_refine_ls_weighting_scheme' value 'calc w =
1/[\s^2^(Fo^2^)+(0.0900P)^2^] where P=(Fo^2^+2Fc^2^)/3' was changed
to 'calc'. A new data item '_refine_ls_weighting_details' was created
with the value set to 'w = 1/[\s^2^(Fo^2^)+(0.0900P)^2^] where
P=(Fo^2^+2Fc^2^)/3'.

Automatic conversion script
Id: cif_fix_values 7556 2019-12-06 15:28:31Z antanas 
;
_cod_original_cell_volume 1092.7(2)
_cod_database_code 2021869

loop_
_symmetry_equiv_pos_as_xyz
'x, y, z'
'-x+1/2, -y, z+1/2'
'-x, y+1/2, -z+1/2'
'x+1/2, -y+1/2, -z'

loop_
_atom_site_aniso_label
_atom_site_aniso_U_11
_atom_site_aniso_U_22
_atom_site_aniso_U_33
_atom_site_aniso_U_12
_atom_site_aniso_U_13
_atom_site_aniso_U_23
Br 0.0343(4) 0.0430(4) 0.0437(4) -0.0062(3) -0.0109(3) 0.0085(3)
Cu 0.0297(4) 0.0214(4) 0.0329(4) -0.0003(3) 0.0048(3) -0.0002(3)
O1 0.031(2) 0.032(3) 0.039(2) 0.002(2) 0.004(2) 0.006(2)
O2 0.044(3) 0.023(2) 0.046(3) -0.001(2) 0.013(2) 0.002(2)
O3 0.032(2) 0.026(2) 0.043(2) 0.000(2) 0.011(2) -0.001(2)
OW1 0.179(10) 0.106(6) 0.118(8) -0.080(7) -0.110(8) 0.065(6)
N1 0.026(3) 0.025(2) 0.025(2) 0.002(2) 0.000(2) -0.002(2)
N2 0.040(3) 0.041(3) 0.068(4) -0.002(3) 0.018(3) -0.007(3)
C1 0.038(3) 0.032(3) 0.044(4) -0.004(3) 0.008(4) -0.017(3)
C2 0.036(4) 0.032(4) 0.060(5) 0.004(3) 0.012(4) -0.004(3)
C3 0.026(3) 0.039(4) 0.025(3) -0.001(3) 0.000(3) -0.001(3)
C4 0.033(3) 0.027(3) 0.039(4) -0.001(3) 0.004(3) -0.002(3)
C5 0.029(3) 0.030(3) 0.031(3) 0.003(3) -0.001(3) 0.001(3)
C6 0.059(5) 0.038(4) 0.086(6) 0.003(4) 0.033(5) 0.007(4)

loop_
_atom_site_type_symbol
_atom_site_label
_atom_site_fract_x
_atom_site_fract_y
_atom_site_fract_z
_atom_site_U_iso_or_equiv
_atom_site_thermal_displace_type
_atom_site_calc_flag
_atom_site_refinement_flags
_atom_site_occupancy
Br Br 0.58779(9) 0.25430(6) 0.74957(5) 0.0404(2) Uani d . 1
Cu Cu 0.78660(10) 0.20018(6) 0.90495(5) 0.0280(2) Uani d . 1
O O1 0.9906(6) 0.1667(4) 0.8243(3) 0.0340(10) Uani d . 1
O O2 0.5877(6) 0.2247(4) 0.9901(3) 0.0380(10) Uani d . 1
O O3 0.3710(6) 0.1220(4) 1.0622(3) 0.0340(10) Uani d . 1
O OW1 1.0040(10) -0.0332(9) 1.0777(7) 0.134(5) Uani d . 1
N N1 0.7450(6) 0.0118(5) 0.9316(3) 0.0260(10) Uani d . 1
H H1 0.8162(6) -0.0106(5) 0.9810(3) 0.033 Uiso d R 1
N N2 1.2213(8) 0.0586(6) 0.7722(5) 0.050(2) Uani d . 1
H H2A 1.2747(8) 0.1303(6) 0.7583(5) 0.064 Uiso d R 1
H H2B 1.2715(8) -0.0155(6) 0.7617(5) 0.064 Uiso d R 1
C C1 0.7930(10) -0.0728(6) 0.8504(5) 0.038(2) Uani d . 1
H H1A 0.7330(10) -0.0431(6) 0.7936(5) 0.049 Uiso d R 1
H H1B 0.7560(10) -0.1620(6) 0.8633(5) 0.049 Uiso d R 1
C C2 0.9890(10) -0.0703(7) 0.8333(7) 0.043(2) Uani d . 1
H H2C 1.0470(10) -0.1027(7) 0.8900(7) 0.056 Uiso d R 1
H H2D 1.0150(10) -0.1302(7) 0.7818(7) 0.056 Uiso d R 1
C C3 1.0640(8) 0.0622(7) 0.8091(4) 0.0300(10) Uani d . 1
C C4 0.5620(10) -0.0048(6) 0.9649(5) 0.0330(10) Uani d . 1
H H4 0.4890(10) -0.0175(6) 0.9082(5) 0.043 Uiso d R 1
C C5 0.5044(9) 0.1220(7) 1.0104(5) 0.0300(10) Uani d . 1
C C6 0.5380(10) -0.1236(8) 1.0268(8) 0.061(3) Uani d . 1
H H6A 0.5770(10) -0.2002(8) 0.9932(8) 0.080 Uiso d R 1
H H6B 0.4160(10) -0.1329(8) 1.0425(8) 0.080 Uiso d R 1
H H6C 0.6050(10) -0.1137(8) 1.0841(8) 0.080 Uiso d R 1

loop_
_atom_type_symbol
_atom_type_description
_atom_type_scat_dispersion_real
_atom_type_scat_dispersion_imag
_atom_type_scat_source
C C 0.0033 0.0016 'International Tables Vol C Tables 4.2.6.8 and 6.1.1.4'
H H 0.0000 0.0000 'International Tables Vol C Tables 4.2.6.8 and 6.1.1.4'
N N 0.0061 0.0033 'International Tables Vol C Tables 4.2.6.8 and 6.1.1.4'
O O 0.0106 0.0060 'International Tables Vol C Tables 4.2.6.8 and 6.1.1.4'
Cu Cu 0.3201 1.2651 'International Tables Vol C Tables 4.2.6.8 and 6.1.1.4'
Br Br -0.2901 2.4595 'International Tables Vol C Tables 4.2.6.8 and 6.1.1.4'

loop_
_geom_angle_atom_site_label_1
_geom_angle_atom_site_label_2
_geom_angle_atom_site_label_3
_geom_angle_site_symmetry_1
_geom_angle_site_symmetry_3
_geom_angle
_geom_angle_publ_flag
O2 Cu O1 . . 176.6(2) y
O2 Cu O3 . 4_557 89.5(2) y
O1 Cu O3 . 4_557 92.1(2) y
O2 Cu N1 . . 83.4(2) y
O1 Cu N1 . . 93.8(2) y
O3 Cu N1 4_557 . 153.7(2) y
O2 Cu Br . . 91.9(2) y
O1 Cu Br . . 90.79(14) y
O3 Cu Br 4_557 . 100.50(13) y
N1 Cu Br . . 105.05(15) y
C3 O1 Cu . . 128.1(4) ?
C5 O2 Cu . . 115.1(4) ?
C5 O3 Cu . 4_457 113.6(4) ?
C1 N1 C4 . . 114.3(5) ?
C1 N1 Cu . . 112.4(4) ?
C4 N1 Cu . . 108.7(4) ?
N1 C1 C2 . . 111.0(6) ?
C1 C2 C3 . . 115.3(6) ?
O1 C3 N2 . . 120.9(6) ?
O1 C3 C2 . . 124.6(6) ?
N2 C3 C2 . . 114.4(6) ?
N1 C4 C6 . . 113.1(6) ?
N1 C4 C5 . . 108.0(5) ?
C6 C4 C5 . . 114.3(6) ?
O3 C5 O2 . . 122.8(6) ?
O3 C5 C4 . . 118.9(6) ?
O2 C5 C4 . . 118.2(6) ?

loop_
_geom_bond_atom_site_label_1
_geom_bond_atom_site_label_2
_geom_bond_site_symmetry_2
_geom_bond_distance
_geom_bond_publ_flag
Br Cu . 2.7140(10) y
Cu O2 . 1.947(4) y
Cu O1 . 1.954(5) y
Cu O3 4_557 1.980(5) y
Cu N1 . 1.985(5) y
O1 C3 . 1.223(8) ?
O2 C5 . 1.258(8) ?
O3 C5 . 1.250(8) ?
O3 Cu 4_457 1.980(4) ?
N1 C1 . 1.477(8) ?
N1 C4 . 1.480(9) ?
N2 C3 . 1.307(9) ?
C1 C2 . 1.508(11) ?
C2 C3 . 1.509(10) ?
C4 C6 . 1.505(10) ?
C4 C5 . 1.509(9) ?

loop_
_geom_torsion_atom_site_label_1
_geom_torsion_atom_site_label_2
_geom_torsion_atom_site_label_3
_geom_torsion_atom_site_label_4
_geom_torsion_site_symmetry_1
_geom_torsion
O2 Cu O1 C3 . 30.(4)
O3 Cu O1 C3 4_557 148.3(6)
N1 Cu O1 C3 . -6.0(6)
Br Cu O1 C3 . -111.1(5)
O1 Cu O2 C5 . -48.(4)
O3 Cu O2 C5 4_557 -165.9(5)
N1 Cu O2 C5 . -11.4(5)
Br Cu O2 C5 . 93.6(5)
O2 Cu N1 C1 . 149.0(4)
O1 Cu N1 C1 . -33.0(4)
O3 Cu N1 C1 4_557 -135.7(5)
Br Cu N1 C1 . 58.8(4)
O2 Cu N1 C4 . 21.5(4)
O1 Cu N1 C4 . -160.6(4)
O3 Cu N1 C4 4_557 96.8(6)
Br Cu N1 C4 . -68.7(4)
C4 N1 C1 C2 . -168.8(6)
Cu N1 C1 C2 . 66.7(7)
N1 C1 C2 C3 . -61.0(9)
Cu O1 C3 N2 . -163.8(5)
Cu O1 C3 C2 . 13.8(9)
C1 C2 C3 O1 . 18.2(11)
C1 C2 C3 N2 . -164.1(7)
C1 N1 C4 C6 . 79.3(8)
Cu N1 C4 C6 . -154.2(6)
C1 N1 C4 C5 . -153.2(6)
Cu N1 C4 C5 . -26.7(6)
Cu O3 C5 O2 4_457 7.4(8)
Cu O3 C5 C4 4_457 -168.5(5)
Cu O2 C5 O3 . -178.1(5)
Cu O2 C5 C4 . -2.2(8)
N1 C4 C5 O3 . -164.0(5)
C6 C4 C5 O3 . -37.2(10)
N1 C4 C5 O2 . 19.9(8)
C6 C4 C5 O2 . 146.7(7)
H1 N1 Cu Br . 176.06(2)
